data_1503823
loop_
_publ_author_name
'Beye, Garrison E.'
'Goodman, Jonathan M.'
'Ward, Dale E.'

_publ_section_title
;
 Synthetic studies on siphonariid polypropionates: synthesis and
 isomerization of the caloundrin B trioxaadamantane ring system.
;
_journal_issue 6
_journal_name_full 'Organic letters'
_journal_page_first 1373
_journal_page_last 1376
_journal_paper_doi 10.1021/ol900192q
_journal_volume 11
_journal_year 2009
_chemical_formula_moiety 'C14 H24 O4'
_chemical_formula_sum 'C14 H24 O4'
_chemical_formula_weight 256.33
_chemical_name_systematic
; (1R,3R,5R,7R,8S,9S,10R)-rel-3,5-Diethyl-8,9,10-
trimethyl-2,4,6-trioxatricyclo[3.3.1.13,7]decan-1-ol

;
_space_group_IT_number 14
_symmetry_cell_setting monoclinic
_symmetry_space_group_name_Hall '-P 2ybc'
_symmetry_space_group_name_H-M 'P 1 21/c 1'
_atom_sites_solution_hydrogens geom
_atom_sites_solution_primary direct
_atom_sites_solution_secondary difmap
_cell_angle_alpha 90.00
_cell_angle_beta 103.718(3)
_cell_angle_gamma 90.00
_cell_formula_units_Z 4
_cell_length_a 11.3198(4)
_cell_length_b 12.4182(7)
_cell_length_c 10.0138(5)
_cell_measurement_reflns_used 3205
_cell_measurement_temperature 173(2)
_cell_measurement_theta_max 27.48
_cell_measurement_theta_min 1.00
_cell_volume 1367.50(12)
_computing_cell_refinement 'HKL DENZO and SCALEPACK, Bruker AXS/Nonius'
_computing_data_collection 'COLLECT, Bruker AXS/Nonius'
_computing_data_reduction 'HKL DENZO and SCALEPACK, Bruker AXS/Nonius'
_computing_molecular_graphics ' Cameron (WinGX v1.70.01 2005), Ortep (SHELXTL-NT v6.14, Bruker AXS)'
_computing_publication_material 'WinGX v1.70.01 2005 (L. J. Farrugia)'
_computing_structure_refinement 'SHELXL-97 (Sheldrick, 1997)'
_computing_structure_solution ' SIR-97 (A. Altomare, G. Cascarano, C. Giacovazzo et al., 1999)'
_diffrn_ambient_temperature 173(2)
_diffrn_measured_fraction_theta_full 0.998
_diffrn_measured_fraction_theta_max 0.998
_diffrn_measurement_device '95mm CCD camera on \k-goniostat'
_diffrn_measurement_device_type 'KappaCCD (BruKer AXS-Nonius, FR540C)'
_diffrn_measurement_method 'CCD rotation images, thick slices'
_diffrn_radiation_monochromator 'horizonally mounted graphite crystal'
_diffrn_radiation_source 'Nonius FR590D, fine-focus sealed tube'
_diffrn_radiation_type MoK\a
_diffrn_radiation_wavelength 0.71073
_diffrn_reflns_av_R_equivalents 0.0357
_diffrn_reflns_av_sigmaI/netI 0.0450
_diffrn_reflns_limit_h_max 13
_diffrn_reflns_limit_h_min -13
_diffrn_reflns_limit_k_max 15
_diffrn_reflns_limit_k_min -15
_diffrn_reflns_limit_l_max 12
_diffrn_reflns_limit_l_min -12
_diffrn_reflns_number 4856
_diffrn_reflns_theta_full 25.68
_diffrn_reflns_theta_max 25.68
_diffrn_reflns_theta_min 2.94
_diffrn_standards_decay_% 'no decay'
_exptl_absorpt_coefficient_mu 0.089
_exptl_absorpt_correction_T_max 0.9823
_exptl_absorpt_correction_T_min 0.9780
_exptl_absorpt_correction_type multi-scan
_exptl_absorpt_process_details 'HKL Scalepack (Otwinowski & Minor 1997)'
_exptl_crystal_colour colourless
_exptl_crystal_density_diffrn 1.245
_exptl_crystal_density_method 'not measured'
_exptl_crystal_description block
_exptl_crystal_F_000 560
_exptl_crystal_size_max 0.25
_exptl_crystal_size_mid 0.23
_exptl_crystal_size_min 0.20
_refine_diff_density_max 0.181
_refine_diff_density_min -0.207
_refine_diff_density_rms 0.045
_refine_ls_extinction_method none
_refine_ls_goodness_of_fit_ref 1.059
_refine_ls_hydrogen_treatment mixed
_refine_ls_matrix_type full
_refine_ls_number_parameters 172
_refine_ls_number_reflns 2593
_refine_ls_number_restraints 0
_refine_ls_restrained_S_all 1.059
_refine_ls_R_factor_all 0.0641
_refine_ls_R_factor_gt 0.0419
_refine_ls_shift/su_max 0.000
_refine_ls_shift/su_mean 0.000
_refine_ls_structure_factor_coef Fsqd
_refine_ls_weighting_details 'calc w=1/[\s^2^(Fo^2^)+(0.0385P)^2^+0.4708P] where P=(Fo^2^+2Fc^2^)/3'
_refine_ls_weighting_scheme calc
_refine_ls_wR_factor_gt 0.0934
_refine_ls_wR_factor_ref 0.1050
_reflns_number_gt 1927
_reflns_number_total 2593
_reflns_threshold_expression >2sigma(I)
_cod_data_source_file ol900192q_si_002.cif
_cod_data_source_block 14a
_cod_original_cell_volume 1367.50(11)
_cod_original_sg_symbol_H-M 'P 21/c'
_cod_database_code 1503823

loop_
_symmetry_equiv_pos_as_xyz
'x, y, z'
'-x, y+1/2, -z+1/2'
'-x, -y, -z'
'x, -y-1/2, z-1/2'

loop_
_atom_site_label
_atom_site_type_symbol
_atom_site_fract_x
_atom_site_fract_y
_atom_site_fract_z
_atom_site_U_iso_or_equiv
_atom_site_adp_type
_atom_site_occupancy
_atom_site_symmetry_multiplicity
_atom_site_calc_flag
_atom_site_refinement_flags
O1 O 0.50371(11) 0.14300(10) 0.01148(12) 0.0217(3) Uani 1 1 d .
H1 H 0.557(2) 0.088(2) 0.019(2) 0.051(7) Uiso 1 1 d .
O2 O 0.34347(9) 0.02939(9) 0.00311(11) 0.0190(3) Uani 1 1 d .
O3 O 0.28318(10) 0.13154(9) 0.28355(11) 0.0222(3) Uani 1 1 d .
O4 O 0.16562(9) 0.08449(9) 0.06465(11) 0.0214(3) Uani 1 1 d .
C1 C 0.07140(16) 0.30696(16) 0.02873(19) 0.0306(4) Uani 1 1 d .
H1A H 0.1304 0.3478 -0.0086 0.037 Uiso 1 1 calc R
H1B H 0.0088 0.3559 0.0461 0.037 Uiso 1 1 calc R
H1C H 0.0333 0.2518 -0.0376 0.037 Uiso 1 1 calc R
C2 C 0.13632(15) 0.25312(15) 0.16287(17) 0.0244(4) Uani 1 1 d .
H2A H 0.1768 0.3094 0.2278 0.029 Uiso 1 1 calc R
H2B H 0.0749 0.2178 0.2038 0.029 Uiso 1 1 calc R
C3 C 0.23034(14) 0.17008(14) 0.14738(16) 0.0200(4) Uani 1 1 d .
C4 C 0.33007(14) 0.21049(13) 0.07953(16) 0.0189(4) Uani 1 1 d .
H4 H 0.2908 0.2250 -0.0192 0.023 Uiso 1 1 calc R
C5 C 0.41692(14) 0.11620(13) 0.08320(16) 0.0183(4) Uani 1 1 d .
C6 C 0.47081(14) 0.07034(14) 0.22619(16) 0.0199(4) Uani 1 1 d .
H6 H 0.5133 0.0019 0.2132 0.024 Uiso 1 1 calc R
C7 C 0.36230(15) 0.03958(14) 0.28500(17) 0.0221(4) Uani 1 1 d .
H7 H 0.3931 0.0148 0.3820 0.027 Uiso 1 1 calc R
C8 C 0.28976(15) -0.05151(14) 0.20105(17) 0.0233(4) Uani 1 1 d .
H8 H 0.3471 -0.1117 0.1953 0.028 Uiso 1 1 calc R
C9 C 0.24157(14) -0.00534(14) 0.05596(17) 0.0207(4) Uani 1 1 d .
C10 C 0.16915(16) -0.08383(15) -0.04765(18) 0.0272(4) Uani 1 1 d .
H10A H 0.0927 -0.1014 -0.0207 0.033 Uiso 1 1 calc R
H10B H 0.2163 -0.1513 -0.0442 0.033 Uiso 1 1 calc R
C11 C 0.13806(17) -0.04219(17) -0.19439(19) 0.0345(5) Uani 1 1 d .
H11A H 0.0927 0.0254 -0.1987 0.041 Uiso 1 1 calc R
H11B H 0.0882 -0.0956 -0.2547 0.041 Uiso 1 1 calc R
H11C H 0.2132 -0.0296 -0.2245 0.041 Uiso 1 1 calc R
C12 C 0.38923(15) 0.31539(14) 0.14105(18) 0.0245(4) Uani 1 1 d .
H12A H 0.4036 0.3126 0.2414 0.029 Uiso 1 1 calc R
H12B H 0.3353 0.3759 0.1059 0.029 Uiso 1 1 calc R
H12C H 0.4669 0.3250 0.1153 0.029 Uiso 1 1 calc R
C13 C 0.56372(15) 0.14144(15) 0.32281(17) 0.0264(4) Uani 1 1 d .
H13A H 0.6186 0.1739 0.2718 0.032 Uiso 1 1 calc R
H13B H 0.6108 0.0976 0.3982 0.032 Uiso 1 1 calc R
H13C H 0.5212 0.1985 0.3604 0.032 Uiso 1 1 calc R
C14 C 0.19104(17) -0.09489(17) 0.2670(2) 0.0348(5) Uani 1 1 d .
H14A H 0.2283 -0.1212 0.3597 0.042 Uiso 1 1 calc R
H14B H 0.1481 -0.1541 0.2112 0.042 Uiso 1 1 calc R
H14C H 0.1333 -0.0372 0.2726 0.042 Uiso 1 1 calc R

loop_
_atom_site_aniso_label
_atom_site_aniso_U_11
_atom_site_aniso_U_22
_atom_site_aniso_U_33
_atom_site_aniso_U_23
_atom_site_aniso_U_13
_atom_site_aniso_U_12
O1 0.0231(6) 0.0204(7) 0.0243(6) 0.0015(5) 0.0108(5) 0.0004(5)
O2 0.0209(6) 0.0166(6) 0.0204(6) -0.0035(5) 0.0066(4) -0.0031(5)
O3 0.0273(6) 0.0221(7) 0.0179(6) 0.0018(5) 0.0068(5) 0.0043(5)
O4 0.0200(6) 0.0196(7) 0.0242(6) -0.0016(5) 0.0044(5) 0.0003(5)
C1 0.0289(9) 0.0294(11) 0.0330(10) 0.0029(9) 0.0062(8) 0.0083(8)
C2 0.0264(8) 0.0246(10) 0.0231(9) -0.0018(8) 0.0078(7) 0.0047(8)
C3 0.0235(8) 0.0195(9) 0.0167(8) 0.0003(7) 0.0039(6) 0.0013(7)
C4 0.0226(8) 0.0174(9) 0.0162(8) 0.0009(7) 0.0037(6) 0.0011(7)
C5 0.0213(8) 0.0160(9) 0.0181(8) -0.0024(7) 0.0054(6) -0.0031(7)
C6 0.0231(8) 0.0157(9) 0.0204(8) 0.0007(7) 0.0040(7) 0.0017(7)
C7 0.0254(8) 0.0206(9) 0.0207(8) 0.0048(7) 0.0060(7) 0.0043(7)
C8 0.0250(8) 0.0190(9) 0.0264(9) 0.0038(7) 0.0071(7) 0.0013(7)
C9 0.0202(8) 0.0168(9) 0.0263(9) 0.0001(7) 0.0080(7) 0.0003(7)
C10 0.0275(9) 0.0220(10) 0.0313(10) -0.0043(8) 0.0053(7) -0.0038(8)
C11 0.0341(10) 0.0356(12) 0.0309(10) -0.0056(9) 0.0024(8) -0.0092(9)
C12 0.0288(9) 0.0183(9) 0.0265(9) -0.0021(7) 0.0065(7) -0.0020(7)
C13 0.0268(9) 0.0261(10) 0.0241(9) -0.0003(8) 0.0019(7) -0.0005(8)
C14 0.0349(10) 0.0349(12) 0.0358(11) 0.0084(9) 0.0110(8) -0.0073(9)

loop_
_atom_type_symbol
_atom_type_description
_atom_type_scat_dispersion_real
_atom_type_scat_dispersion_imag
_atom_type_scat_source
C C 0.0033 0.0016 'International Tables Vol C Tables 4.2.6.8 and 6.1.1.4'
H H 0.0000 0.0000 'International Tables Vol C Tables 4.2.6.8 and 6.1.1.4'
O O 0.0106 0.0060 'International Tables Vol C Tables 4.2.6.8 and 6.1.1.4'

loop_
_geom_angle_atom_site_label_1
_geom_angle_atom_site_label_2
_geom_angle_atom_site_label_3
_geom_angle
C5 O1 H1 108.1(14)
C9 O2 C5 114.50(11)
C3 O3 C7 112.94(12)
C9 O4 C3 112.47(11)
C2 C1 H1A 109.5
C2 C1 H1B 109.5
H1A C1 H1B 109.5
C2 C1 H1C 109.5
H1A C1 H1C 109.5
H1B C1 H1C 109.5
C3 C2 C1 114.31(14)
C3 C2 H2A 108.7
C1 C2 H2A 108.7
C3 C2 H2B 108.7
C1 C2 H2B 108.7
H2A C2 H2B 107.6
O3 C3 O4 109.98(13)
O3 C3 C2 105.91(12)
O4 C3 C2 106.73(13)
O3 C3 C4 110.20(12)
O4 C3 C4 108.35(12)
C2 C3 C4 115.54(14)
C5 C4 C12 115.30(13)
C5 C4 C3 106.05(13)
C12 C4 C3 113.53(13)
C5 C4 H4 107.2
C12 C4 H4 107.2
C3 C4 H4 107.2
O1 C5 O2 105.70(12)
O1 C5 C4 109.57(13)
O2 C5 C4 105.72(12)
O1 C5 C6 113.59(13)
O2 C5 C6 106.58(13)
C4 C5 C6 114.90(13)
C5 C6 C13 116.09(14)
C5 C6 C7 105.97(12)
C13 C6 C7 113.25(14)
C5 C6 H6 107.0
C13 C6 H6 107.0
C7 C6 H6 107.0
O3 C7 C8 109.13(13)
O3 C7 C6 110.47(13)
C8 C7 C6 110.40(14)
O3 C7 H7 108.9
C8 C7 H7 108.9
C6 C7 H7 108.9
C14 C8 C7 112.13(14)
C14 C8 C9 114.15(14)
C7 C8 C9 105.55(14)
C14 C8 H8 108.3
C7 C8 H8 108.3
C9 C8 H8 108.3
O4 C9 O2 109.56(13)
O4 C9 C10 108.03(13)
O2 C9 C10 106.90(13)
O4 C9 C8 108.58(13)
O2 C9 C8 108.82(13)
C10 C9 C8 114.87(14)
C9 C10 C11 114.04(15)
C9 C10 H10A 108.7
C11 C10 H10A 108.7
C9 C10 H10B 108.7
C11 C10 H10B 108.7
H10A C10 H10B 107.6
C10 C11 H11A 109.5
C10 C11 H11B 109.5
H11A C11 H11B 109.5
C10 C11 H11C 109.5
H11A C11 H11C 109.5
H11B C11 H11C 109.5
C4 C12 H12A 109.5
C4 C12 H12B 109.5
H12A C12 H12B 109.5
C4 C12 H12C 109.5
H12A C12 H12C 109.5
H12B C12 H12C 109.5
C6 C13 H13A 109.5
C6 C13 H13B 109.5
H13A C13 H13B 109.5
C6 C13 H13C 109.5
H13A C13 H13C 109.5
H13B C13 H13C 109.5
C8 C14 H14A 109.5
C8 C14 H14B 109.5
H14A C14 H14B 109.5
C8 C14 H14C 109.5
H14A C14 H14C 109.5
H14B C14 H14C 109.5

loop_
_geom_bond_atom_site_label_1
_geom_bond_atom_site_label_2
_geom_bond_distance
O1 C5 1.3880(19)
O1 H1 0.90(2)
O2 C9 1.4443(18)
O2 C5 1.4766(19)
O3 C3 1.4350(19)
O3 C7 1.449(2)
O4 C9 1.4236(19)
O4 C3 1.437(2)
C1 C2 1.524(2)
C1 H1A 0.9800
C1 H1B 0.9800
C1 H1C 0.9800
C2 C3 1.516(2)
C2 H2A 0.9900
C2 H2B 0.9900
C3 C4 1.534(2)
C4 C5 1.524(2)
C4 C12 1.526(2)
C4 H4 1.0000
C5 C6 1.527(2)
C6 C13 1.529(2)
C6 C7 1.531(2)
C6 H6 1.0000
C7 C8 1.527(2)
C7 H7 1.0000
C8 C14 1.525(2)
C8 C9 1.537(2)
C8 H8 1.0000
C9 C10 1.515(2)
C10 C11 1.518(3)
C10 H10A 0.9900
C10 H10B 0.9900
C11 H11A 0.9800
C11 H11B 0.9800
C11 H11C 0.9800
C12 H12A 0.9800
C12 H12B 0.9800
C12 H12C 0.9800
C13 H13A 0.9800
C13 H13B 0.9800
C13 H13C 0.9800
C14 H14A 0.9800
C14 H14B 0.9800
C14 H14C 0.9800

loop_
_geom_torsion_atom_site_label_1
_geom_torsion_atom_site_label_2
_geom_torsion_atom_site_label_3
_geom_torsion_atom_site_label_4
_geom_torsion
C7 O3 C3 O4 56.25(15)
C7 O3 C3 C2 171.22(13)
C7 O3 C3 C4 -63.14(17)
C9 O4 C3 O3 -58.36(15)
C9 O4 C3 C2 -172.82(12)
C9 O4 C3 C4 62.15(16)
C1 C2 C3 O3 178.30(14)
C1 C2 C3 O4 -64.52(18)
C1 C2 C3 C4 56.0(2)
O3 C3 C4 C5 56.65(16)
O4 C3 C4 C5 -63.73(15)
C2 C3 C4 C5 176.63(13)
O3 C3 C4 C12 -70.95(17)
O4 C3 C4 C12 168.67(13)
C2 C3 C4 C12 49.02(19)
C9 O2 C5 O1 -175.93(12)
C9 O2 C5 C4 -59.78(16)
C9 O2 C5 C6 62.92(15)
C12 C4 C5 O1 -59.23(17)
C3 C4 C5 O1 174.23(12)
C12 C4 C5 O2 -172.71(12)
C3 C4 C5 O2 60.75(15)
C12 C4 C5 C6 70.06(18)
C3 C4 C5 C6 -56.48(17)
O1 C5 C6 C13 56.69(19)
O2 C5 C6 C13 172.67(12)
C4 C5 C6 C13 -70.59(18)
O1 C5 C6 C7 -176.64(13)
O2 C5 C6 C7 -60.66(15)
C4 C5 C6 C7 56.08(18)
C3 O3 C7 C8 -58.68(16)
C3 O3 C7 C6 62.87(16)
C5 C6 C7 O3 -55.67(17)
C13 C6 C7 O3 72.70(17)
C5 C6 C7 C8 65.13(17)
C13 C6 C7 C8 -166.50(14)
O3 C7 C8 C14 -66.05(18)
C6 C7 C8 C14 172.36(14)
O3 C7 C8 C9 58.81(16)
C6 C7 C8 C9 -62.78(16)
C3 O4 C9 O2 -56.56(16)
C3 O4 C9 C10 -172.67(12)
C3 O4 C9 C8 62.16(16)
C5 O2 C9 O4 56.47(16)
C5 O2 C9 C10 173.28(13)
C5 O2 C9 C8 -62.11(17)
C14 C8 C9 O4 62.81(19)
C7 C8 C9 O4 -60.78(15)
C14 C8 C9 O2 -178.00(14)
C7 C8 C9 O2 58.41(16)
C14 C8 C9 C10 -58.2(2)
C7 C8 C9 C10 178.17(13)
O4 C9 C10 C11 67.06(18)
O2 C9 C10 C11 -50.76(18)
C8 C9 C10 C11 -171.59(15)
